data_4338798
loop_
_publ_author_name
'Oishi, Masataka'
'Oshima, Masato'
'Suzuki, Hiroharu'

_publ_section_title
;
 A study on zr-ir multiple bonding active for C-h bond cleavage.
;
_journal_issue 13
_journal_name_full 'Inorganic chemistry'
_journal_page_first 6634
_journal_page_last 6654
_journal_paper_doi 10.1021/ic500258g
_journal_volume 53
_journal_year 2014
_chemical_formula_sum 'C32 H52 Ir N S Si Zr'
_chemical_formula_weight 794.32
_chemical_name_systematic
; 
 ? 
;
_space_group_IT_number 14
_symmetry_cell_setting monoclinic
_symmetry_space_group_name_Hall '-P 2yn'
_symmetry_space_group_name_H-M 'P 1 21/n 1'
_atom_sites_solution_hydrogens geom
_atom_sites_solution_primary direct
_atom_sites_solution_secondary difmap
_audit_creation_method SHELXL-97
_cell_angle_alpha 90.00
_cell_angle_beta 100.8900(16)
_cell_angle_gamma 90.00
_cell_formula_units_Z 4
_cell_length_a 11.8139(7)
_cell_length_b 12.8249(9)
_cell_length_c 22.8001(14)
_cell_measurement_reflns_used 25278
_cell_measurement_temperature 193(2)
_cell_measurement_theta_max 26.37
_cell_measurement_theta_min 3.16
_cell_volume 3392.3(4)
_computing_cell_refinement PROCESS-AUTO
_computing_data_collection 'PROCESS-AUTO (Rigaku, 1998)'
_computing_data_reduction 'SHELXS-97 (Sheldrick, 1990)'
_computing_molecular_graphics 'ORTEX (P.McArdle, 1995)'
_computing_publication_material SHELXL-97
_computing_structure_refinement 'SHELXL-97 (Sheldrick, 1997)'
_computing_structure_solution SHELXS-97
_diffrn_ambient_temperature 193(2)
_diffrn_detector_area_resol_mean 10
_diffrn_measured_fraction_theta_full 0.997
_diffrn_measured_fraction_theta_max 0.997
_diffrn_measurement_device_type 'Rigaku R-AXIS RAPID Imaging Plate'
_diffrn_measurement_method \w
_diffrn_radiation_monochromator graphite
_diffrn_radiation_source 'Rigaku Rotating Anode Ultrax18'
_diffrn_radiation_type MoK\a
_diffrn_radiation_wavelength 0.71069
_diffrn_reflns_av_R_equivalents 0.1226
_diffrn_reflns_av_sigmaI/netI 0.1189
_diffrn_reflns_limit_h_max 14
_diffrn_reflns_limit_h_min -14
_diffrn_reflns_limit_k_max 16
_diffrn_reflns_limit_k_min -16
_diffrn_reflns_limit_l_max 28
_diffrn_reflns_limit_l_min -28
_diffrn_reflns_number 24490
_diffrn_reflns_theta_full 26.37
_diffrn_reflns_theta_max 26.37
_diffrn_reflns_theta_min 3.16
_exptl_absorpt_coefficient_mu 4.343
_exptl_absorpt_correction_T_max 1.0000
_exptl_absorpt_correction_T_min 0.4184
_exptl_absorpt_correction_type empirical
_exptl_crystal_colour colorless
_exptl_crystal_density_diffrn 1.555
_exptl_crystal_density_meas ?
_exptl_crystal_density_method 'not measured'
_exptl_crystal_description chunk
_exptl_crystal_F_000 1592
_exptl_crystal_size_max 0.110
_exptl_crystal_size_mid 0.060
_exptl_crystal_size_min 0.060
_refine_diff_density_max 1.177
_refine_diff_density_min -1.384
_refine_diff_density_rms 0.176
_refine_ls_extinction_method none
_refine_ls_goodness_of_fit_ref 1.023
_refine_ls_hydrogen_treatment mixed
_refine_ls_matrix_type full
_refine_ls_number_parameters 359
_refine_ls_number_reflns 6910
_refine_ls_number_restraints 0
_refine_ls_restrained_S_all 1.023
_refine_ls_R_factor_all 0.1147
_refine_ls_R_factor_gt 0.0548
_refine_ls_shift/su_max 0.001
_refine_ls_shift/su_mean 0.000
_refine_ls_structure_factor_coef Fsqd
_refine_ls_weighting_details 'calc w=1/[\s^2^(Fo^2^)+(0.0201P)^2^+4.7420P] where P=(Fo^2^+2Fc^2^)/3'
_refine_ls_weighting_scheme calc
_refine_ls_wR_factor_gt 0.0974
_refine_ls_wR_factor_ref 0.1250
_reflns_number_gt 4036
_reflns_number_total 6910
_reflns_threshold_expression >2sigma(I)
_cod_data_source_file ic500258g_si_002.cif
_cod_data_source_block 27
_cod_depositor_comments
;
The following automatic conversions were performed:

'_symmetry_cell_setting' value 'Monoclinic' changed to 'monoclinic'
according to
/usr/data/users/saulius/crontab/automatic-downloads/rss-feeds/ACS/lib/dictionaries/cif_core.dic
dictionary named 'cif_core.dic' version 2.4.2 from
2011-04-26.

'_exptl_absorpt_correction_type' value 'Empirical'
changed to 'empirical' according to
/usr/data/users/saulius/crontab/automatic-downloads/rss-feeds/ACS/lib/dictionaries/cif_core.dic
dictionary named 'cif_core.dic' version 2.4.2 from 2011-04-26.

Automatic conversion script
Id: cif_fix_values 2281 2013-09-26 08:29:07Z andrius 

 Adding full bibliography for 4338782--4338806.cif.

The following automatic conversions were performed:

'_exptl_crystal_density_meas' value 'not measured' was changed to '?'
- the value is perceived as not measured.

Automatic conversion script
Id: cif_fix_values 3008 2015-01-20 13:52:24Z robertas 
;
_cod_original_sg_symbol_H-M P21/n
_cod_database_code 4338798

loop_
_symmetry_equiv_pos_as_xyz
'x, y, z'
'x+1/2, -y+1/2, z+1/2'
'-x, -y, -z'
'-x-1/2, y-1/2, -z-1/2'

loop_
_atom_site_label
_atom_site_type_symbol
_atom_site_fract_x
_atom_site_fract_y
_atom_site_fract_z
_atom_site_U_iso_or_equiv
_atom_site_adp_type
_atom_site_occupancy
_atom_site_symmetry_multiplicity
_atom_site_calc_flag
_atom_site_refinement_flags
Zr1 Zr 0.93876(7) 0.34944(7) 0.71380(4) 0.0391(2) Uani 1 1 d .
Ir1 Ir 0.78017(3) 0.38644(3) 0.611346(16) 0.04465(14) Uani 1 1 d .
Si1 Si 1.1864(2) 0.4070(2) 0.76528(12) 0.0478(7) Uani 1 1 d .
S1 S 0.8859(2) 0.4015(2) 0.85641(12) 0.0643(8) Uani 1 1 d .
N1 N 1.0544(6) 0.4708(6) 0.7431(3) 0.0451(19) Uani 1 1 d .
C1 C 1.1290(7) 0.2750(7) 0.7400(4) 0.039(2) Uani 1 1 d .
C2 C 1.0905(7) 0.2515(8) 0.6778(4) 0.045(2) Uani 1 1 d .
C3 C 1.0020(7) 0.1766(7) 0.6726(4) 0.043(2) Uani 1 1 d .
C4 C 0.9830(7) 0.1535(7) 0.7305(4) 0.044(2) Uani 1 1 d .
C5 C 1.0632(7) 0.2110(8) 0.7717(4) 0.045(2) Uani 1 1 d .
C6 C 1.1362(8) 0.2962(9) 0.6255(4) 0.060(3) Uani 1 1 d .
H6A H 1.1418 0.3722 0.6294 0.072 Uiso 1 1 calc R
H6B H 1.0838 0.2783 0.5882 0.072 Uiso 1 1 calc R
H6C H 1.2127 0.2671 0.6249 0.072 Uiso 1 1 calc R
C7 C 0.9446(8) 0.1230(8) 0.6167(4) 0.058(3) Uani 1 1 d .
H7A H 0.9468 0.1683 0.5823 0.070 Uiso 1 1 calc R
H7B H 0.8642 0.1079 0.6190 0.070 Uiso 1 1 calc R
H7C H 0.9850 0.0576 0.6120 0.070 Uiso 1 1 calc R
C8 C 0.8991(8) 0.0723(8) 0.7447(5) 0.057(3) Uani 1 1 d .
H8A H 0.8814 0.0862 0.7843 0.069 Uiso 1 1 calc R
H8B H 0.9335 0.0029 0.7443 0.069 Uiso 1 1 calc R
H8C H 0.8279 0.0754 0.7146 0.069 Uiso 1 1 calc R
C9 C 1.0803(8) 0.1998(8) 0.8389(4) 0.056(3) Uani 1 1 d .
H9A H 1.0062 0.1843 0.8503 0.067 Uiso 1 1 calc R
H9B H 1.1113 0.2650 0.8579 0.067 Uiso 1 1 calc R
H9C H 1.1345 0.1428 0.8520 0.067 Uiso 1 1 calc R
C10 C 1.3064(8) 0.4522(9) 0.7290(5) 0.069(3) Uani 1 1 d .
H10A H 1.3419 0.5145 0.7496 0.083 Uiso 1 1 calc R
H10B H 1.2761 0.4689 0.6871 0.083 Uiso 1 1 calc R
H10C H 1.3643 0.3969 0.7313 0.083 Uiso 1 1 calc R
C11 C 1.2462(9) 0.4129(9) 0.8476(5) 0.073(3) Uani 1 1 d .
H11A H 1.2869 0.4791 0.8572 0.088 Uiso 1 1 calc R
H11B H 1.2999 0.3549 0.8589 0.088 Uiso 1 1 calc R
H11C H 1.1830 0.4077 0.8698 0.088 Uiso 1 1 calc R
C12 C 1.0407(8) 0.5848(8) 0.7430(5) 0.055(3) Uani 1 1 d .
C13 C 0.9146(8) 0.6137(9) 0.7445(5) 0.070(3) Uani 1 1 d .
H13A H 0.8896 0.5769 0.7775 0.084 Uiso 1 1 calc R
H13B H 0.8653 0.5934 0.7066 0.084 Uiso 1 1 calc R
H13C H 0.9087 0.6891 0.7502 0.06(3) Uiso 1 1 calc R
C14 C 1.0716(9) 0.6314(9) 0.6861(5) 0.071(3) Uani 1 1 d .
H14A H 1.0107 0.6148 0.6518 0.085 Uiso 1 1 calc R
H14B H 1.1448 0.6019 0.6797 0.085 Uiso 1 1 calc R
H14C H 1.0789 0.7073 0.6904 0.085 Uiso 1 1 calc R
C15 C 1.1135(9) 0.6325(8) 0.7991(5) 0.073(3) Uani 1 1 d .
H15A H 1.0894 0.6036 0.8345 0.087 Uiso 1 1 calc R
H15B H 1.1030 0.7083 0.7984 0.087 Uiso 1 1 calc R
H15C H 1.1950 0.6162 0.8003 0.087 Uiso 1 1 calc R
C16 C 0.6571(8) 0.4953(9) 0.5557(4) 0.052(3) Uani 1 1 d .
C17 C 0.5984(7) 0.4001(9) 0.5649(4) 0.056(3) Uani 1 1 d .
C18 C 0.6550(10) 0.3183(9) 0.5357(5) 0.070(3) Uani 1 1 d .
C19 C 0.7475(10) 0.3628(11) 0.5132(4) 0.069(3) Uani 1 1 d .
C20 C 0.7489(8) 0.4711(9) 0.5254(4) 0.054(3) Uani 1 1 d .
C21 C 0.6278(10) 0.6011(9) 0.5719(5) 0.081(4) Uani 1 1 d .
H21A H 0.6916 0.6483 0.5688 0.097 Uiso 1 1 calc R
H21B H 0.6143 0.6013 0.6130 0.097 Uiso 1 1 calc R
H21C H 0.5580 0.6244 0.5447 0.097 Uiso 1 1 calc R
C22 C 0.4944(8) 0.3922(13) 0.5928(6) 0.115(6) Uani 1 1 d .
H22A H 0.4794 0.3188 0.6005 0.138 Uiso 1 1 calc R
H22B H 0.4278 0.4218 0.5657 0.138 Uiso 1 1 calc R
H22C H 0.5076 0.4309 0.6305 0.138 Uiso 1 1 calc R
C23 C 0.6163(13) 0.2076(12) 0.5328(8) 0.144(7) Uani 1 1 d .
H23A H 0.5731 0.1942 0.5647 0.172 Uiso 1 1 calc R
H23B H 0.6836 0.1616 0.5378 0.172 Uiso 1 1 calc R
H23C H 0.5666 0.1943 0.4940 0.172 Uiso 1 1 calc R
C24 C 0.8241(11) 0.3076(13) 0.4769(5) 0.125(7) Uani 1 1 d .
H24A H 0.9043 0.3288 0.4909 0.150 Uiso 1 1 calc R
H24B H 0.8002 0.3262 0.4347 0.150 Uiso 1 1 calc R
H24C H 0.8173 0.2320 0.4816 0.150 Uiso 1 1 calc R
C25 C 0.8269(9) 0.5450(12) 0.5027(5) 0.096(5) Uani 1 1 d .
H25A H 0.8465 0.6024 0.5312 0.115 Uiso 1 1 calc R
H25B H 0.7884 0.5729 0.4641 0.115 Uiso 1 1 calc R
H25C H 0.8975 0.5086 0.4979 0.115 Uiso 1 1 calc R
C26 C 0.8275(8) 0.3405(8) 0.7884(4) 0.052(3) Uani 1 1 d .
H26A H 0.7514 0.3722 0.7727 0.06(3) Uiso 1 1 calc R
H26B H 0.8143 0.2661 0.7965 0.068 Uiso 1 1 calc R
C27 C 0.7821(9) 0.3867(8) 0.9024(5) 0.058(3) Uani 1 1 d .
C28 C 0.6772(9) 0.3422(8) 0.8842(5) 0.058(3) Uani 1 1 d .
H28 H 0.6562 0.3140 0.8452 0.069 Uiso 1 1 calc R
C29 C 0.5997(11) 0.3383(10) 0.9244(6) 0.080(4) Uani 1 1 d .
H29 H 0.5251 0.3093 0.9117 0.096 Uiso 1 1 calc R
C30 C 0.6304(16) 0.3753(13) 0.9809(7) 0.108(5) Uani 1 1 d .
H30 H 0.5767 0.3716 1.0070 0.130 Uiso 1 1 calc R
C31 C 0.7374(15) 0.4180(11) 1.0014(6) 0.095(4) Uani 1 1 d .
H31 H 0.7585 0.4431 1.0412 0.114 Uiso 1 1 calc R
C32 C 0.8149(11) 0.4233(9) 0.9611(5) 0.074(3) Uani 1 1 d .
H32 H 0.8897 0.4518 0.9740 0.089 Uiso 1 1 calc R
H1 H 0.790(8) 0.451(8) 0.669(5) 0.089 Uiso 1 1 d .
H2 H 0.911(8) 0.374(8) 0.621(4) 0.089 Uiso 1 1 d .
H3 H 0.797(8) 0.297(8) 0.651(5) 0.089 Uiso 1 1 d .

loop_
_atom_site_aniso_label
_atom_site_aniso_U_11
_atom_site_aniso_U_22
_atom_site_aniso_U_33
_atom_site_aniso_U_23
_atom_site_aniso_U_13
_atom_site_aniso_U_12
Zr1 0.0327(4) 0.0461(6) 0.0375(5) 0.0021(4) 0.0042(4) 0.0001(4)
Ir1 0.0383(2) 0.0534(3) 0.0395(2) 0.0002(2) 0.00024(14) 0.00262(19)
Si1 0.0358(13) 0.0535(19) 0.0513(16) -0.0009(14) 0.0009(12) -0.0034(12)
S1 0.0560(15) 0.079(2) 0.0581(16) -0.0117(16) 0.0119(13) -0.0070(15)
N1 0.048(4) 0.039(5) 0.047(5) -0.001(4) 0.006(4) -0.002(4)
C1 0.031(4) 0.041(6) 0.044(5) 0.012(5) 0.003(4) 0.005(4)
C2 0.033(5) 0.057(7) 0.050(6) 0.009(5) 0.018(4) 0.003(4)
C3 0.033(4) 0.046(6) 0.048(6) -0.008(5) 0.007(4) 0.008(4)
C4 0.033(4) 0.043(6) 0.056(6) 0.013(5) 0.008(4) 0.004(4)
C5 0.040(5) 0.049(6) 0.045(6) 0.002(5) 0.009(4) 0.006(5)
C6 0.060(6) 0.077(8) 0.048(6) -0.004(6) 0.021(5) -0.005(6)
C7 0.059(6) 0.047(7) 0.064(7) -0.006(6) 0.003(5) 0.007(5)
C8 0.050(6) 0.054(7) 0.068(7) 0.011(6) 0.014(5) -0.008(5)
C9 0.052(6) 0.063(7) 0.052(6) 0.001(5) 0.013(5) -0.004(5)
C10 0.050(6) 0.066(8) 0.093(9) 0.011(7) 0.020(6) -0.014(5)
C11 0.063(7) 0.070(9) 0.077(8) -0.004(7) -0.012(6) -0.011(6)
C12 0.044(5) 0.056(7) 0.061(7) 0.003(6) 0.005(5) -0.009(5)
C13 0.058(6) 0.043(7) 0.110(10) -0.006(7) 0.016(6) 0.001(5)
C14 0.072(7) 0.060(8) 0.081(8) 0.017(7) 0.016(6) 0.001(6)
C15 0.082(8) 0.036(7) 0.096(9) -0.011(6) 0.008(7) 0.001(6)
C16 0.042(5) 0.069(8) 0.036(5) 0.004(5) -0.013(4) 0.010(5)
C17 0.029(4) 0.087(9) 0.048(6) 0.019(6) -0.005(4) 0.001(5)
C18 0.067(7) 0.057(8) 0.066(8) -0.010(6) -0.037(6) -0.003(6)
C19 0.071(7) 0.106(11) 0.022(5) -0.015(6) -0.012(5) 0.020(7)
C20 0.040(5) 0.072(8) 0.048(6) 0.014(6) 0.001(5) 0.018(5)
C21 0.087(8) 0.069(9) 0.080(9) -0.007(7) -0.001(7) 0.022(7)
C22 0.034(6) 0.214(18) 0.092(9) 0.056(11) 0.001(6) -0.013(8)
C23 0.133(13) 0.088(12) 0.167(17) -0.029(12) -0.081(11) -0.004(10)
C24 0.114(11) 0.208(18) 0.047(7) -0.045(9) -0.002(7) 0.101(12)
C25 0.070(8) 0.161(15) 0.055(7) 0.044(9) 0.009(6) -0.001(9)
C26 0.057(6) 0.057(7) 0.047(6) 0.001(5) 0.023(5) 0.006(5)
C27 0.081(7) 0.042(6) 0.052(6) -0.001(6) 0.015(6) 0.014(6)
C28 0.070(7) 0.048(7) 0.060(7) 0.000(5) 0.027(6) -0.010(6)
C29 0.087(9) 0.079(9) 0.079(9) 0.013(8) 0.030(8) -0.001(7)
C30 0.147(14) 0.105(13) 0.084(11) 0.002(10) 0.051(11) 0.008(11)
C31 0.154(14) 0.083(11) 0.053(8) -0.008(8) 0.030(9) 0.007(10)
C32 0.093(9) 0.068(8) 0.063(8) 0.000(7) 0.018(7) 0.013(7)

loop_
_atom_type_symbol
_atom_type_description
_atom_type_scat_dispersion_real
_atom_type_scat_dispersion_imag
_atom_type_scat_source
C C 0.0033 0.0016 'International Tables Vol C Tables 4.2.6.8 and 6.1.1.4'
H H 0.0000 0.0000 'International Tables Vol C Tables 4.2.6.8 and 6.1.1.4'
Ir Ir -1.4442 7.9887 'International Tables Vol C Tables 4.2.6.8 and 6.1.1.4'
N N 0.0061 0.0033 'International Tables Vol C Tables 4.2.6.8 and 6.1.1.4'
S S 0.1246 0.1234 'International Tables Vol C Tables 4.2.6.8 and 6.1.1.4'
Si Si 0.0817 0.0704 'International Tables Vol C Tables 4.2.6.8 and 6.1.1.4'
Zr Zr -2.9673 0.5597 'International Tables Vol C Tables 4.2.6.8 and 6.1.1.4'

loop_
_geom_angle_atom_site_label_1
_geom_angle_atom_site_label_2
_geom_angle_atom_site_label_3
_geom_angle
N1 Zr1 C26 103.1(3)
N1 Zr1 C1 72.2(3)
C26 Zr1 C1 115.2(3)
N1 Zr1 C2 90.8(3)
C26 Zr1 C2 139.8(3)
C1 Zr1 C2 34.4(3)
N1 Zr1 C5 94.4(3)
C26 Zr1 C5 86.4(3)
C1 Zr1 C5 33.4(3)
C2 Zr1 C5 54.7(3)
N1 Zr1 C3 122.7(3)
C26 Zr1 C3 117.7(3)
C1 Zr1 C3 55.1(3)
C2 Zr1 C3 32.4(3)
C5 Zr1 C3 53.3(3)
N1 Zr1 C4 125.1(3)
C26 Zr1 C4 88.3(3)
C1 Zr1 C4 54.9(3)
C2 Zr1 C4 53.9(3)
C5 Zr1 C4 32.1(3)
C3 Zr1 C4 31.8(3)
N1 Zr1 Ir1 116.2(2)
C26 Zr1 Ir1 103.9(2)
C1 Zr1 Ir1 137.2(2)
C2 Zr1 Ir1 103.2(2)
C5 Zr1 Ir1 143.7(2)
C3 Zr1 Ir1 92.1(2)
C4 Zr1 Ir1 112.4(2)
N1 Zr1 Si1 34.1(2)
C26 Zr1 Si1 111.3(3)
C1 Zr1 Si1 38.2(2)
C2 Zr1 Si1 62.7(2)
C5 Zr1 Si1 62.8(2)
C3 Zr1 Si1 91.5(2)
C4 Zr1 Si1 91.5(2)
Ir1 Zr1 Si1 137.83(6)
C20 Ir1 C17 63.4(3)
C20 Ir1 C19 37.3(4)
C17 Ir1 C19 64.0(4)
C20 Ir1 C18 62.0(4)
C17 Ir1 C18 38.7(4)
C19 Ir1 C18 37.1(4)
C20 Ir1 C16 37.4(3)
C17 Ir1 C16 37.8(4)
C19 Ir1 C16 62.7(4)
C18 Ir1 C16 62.5(4)
C20 Ir1 Zr1 144.3(3)
C17 Ir1 Zr1 149.8(2)
C19 Ir1 Zr1 142.7(3)
C18 Ir1 Zr1 146.9(3)
C16 Ir1 Zr1 149.2(3)
N1 Si1 C10 116.0(4)
N1 Si1 C1 94.8(4)
C10 Si1 C1 114.0(4)
N1 Si1 C11 114.6(4)
C10 Si1 C11 104.9(5)
C1 Si1 C11 112.9(5)
N1 Si1 Zr1 42.2(3)
C10 Si1 Zr1 131.6(4)
C1 Si1 Zr1 52.7(2)
C11 Si1 Zr1 123.4(3)
C26 S1 C27 105.9(5)
C12 N1 Si1 123.9(6)
C12 N1 Zr1 132.3(6)
Si1 N1 Zr1 103.7(4)
C5 C1 C2 106.2(8)
C5 C1 Si1 124.6(7)
C2 C1 Si1 121.5(7)
C5 C1 Zr1 77.3(5)
C2 C1 Zr1 74.4(5)
Si1 C1 Zr1 89.1(3)
C3 C2 C1 108.5(7)
C3 C2 C6 124.2(9)
C1 C2 C6 127.2(8)
C3 C2 Zr1 78.5(5)
C1 C2 Zr1 71.2(5)
C6 C2 Zr1 117.5(7)
C2 C3 C4 108.1(8)
C2 C3 C7 126.6(8)
C4 C3 C7 125.1(9)
C2 C3 Zr1 69.1(5)
C4 C3 Zr1 74.4(5)
C7 C3 Zr1 126.3(6)
C5 C4 C3 107.9(8)
C5 C4 C8 127.1(9)
C3 C4 C8 124.8(9)
C5 C4 Zr1 71.4(5)
C3 C4 Zr1 73.8(5)
C8 C4 Zr1 125.3(6)
C4 C5 C1 109.1(8)
C4 C5 C9 124.7(8)
C1 C5 C9 126.1(9)
C4 C5 Zr1 76.5(5)
C1 C5 Zr1 69.3(5)
C9 C5 Zr1 123.4(6)
N1 C12 C15 110.6(8)
N1 C12 C14 110.2(8)
C15 C12 C14 111.4(9)
N1 C12 C13 110.2(8)
C15 C12 C13 106.3(8)
C14 C12 C13 108.1(9)
C20 C16 C17 108.6(9)
C20 C16 C21 124.1(10)
C17 C16 C21 127.2(9)
C20 C16 Ir1 70.4(5)
C17 C16 Ir1 70.5(5)
C21 C16 Ir1 126.5(7)
C16 C17 C18 105.4(8)
C16 C17 C22 125.4(11)
C18 C17 C22 128.8(12)
C16 C17 Ir1 71.7(5)
C18 C17 Ir1 71.1(5)
C22 C17 Ir1 126.5(7)
C19 C18 C17 109.0(10)
C19 C18 C23 128.4(13)
C17 C18 C23 122.6(13)
C19 C18 Ir1 71.2(5)
C17 C18 Ir1 70.2(5)
C23 C18 Ir1 124.2(9)
C18 C19 C20 107.8(9)
C18 C19 C24 126.4(13)
C20 C19 C24 125.5(13)
C18 C19 Ir1 71.8(6)
C20 C19 Ir1 70.9(6)
C24 C19 Ir1 127.5(7)
C19 C20 C16 109.1(10)
C19 C20 C25 122.9(10)
C16 C20 C25 127.6(11)
C19 C20 Ir1 71.7(6)
C16 C20 Ir1 72.1(5)
C25 C20 Ir1 127.8(7)
S1 C26 Zr1 116.0(5)
C28 C27 C32 120.2(10)
C28 C27 S1 124.1(8)
C32 C27 S1 115.7(9)
C27 C28 C29 119.0(11)
C30 C29 C28 120.9(13)
C29 C30 C31 121.7(14)
C30 C31 C32 117.7(13)
C27 C32 C31 120.5(12)

loop_
_geom_bond_atom_site_label_1
_geom_bond_atom_site_label_2
_geom_bond_distance
Zr1 N1 2.096(8)
Zr1 C26 2.341(8)
Zr1 C1 2.411(8)
Zr1 C2 2.453(8)
Zr1 C5 2.515(9)
Zr1 C3 2.573(9)
Zr1 C4 2.581(9)
Zr1 Ir1 2.7456(9)
Zr1 Si1 3.031(3)
Ir1 C20 2.209(10)
Ir1 C17 2.214(8)
Ir1 C19 2.219(9)
Ir1 C18 2.227(10)
Ir1 C16 2.231(9)
Si1 N1 1.749(8)
Si1 C10 1.863(9)
Si1 C1 1.873(10)
Si1 C11 1.878(11)
S1 C26 1.757(10)
S1 C27 1.767(10)
N1 C12 1.471(12)
C1 C5 1.419(11)
C1 C2 1.438(12)
C2 C3 1.408(12)
C2 C6 1.513(11)
C3 C4 1.412(12)
C3 C7 1.495(12)
C4 C5 1.410(13)
C4 C8 1.514(12)
C5 C9 1.514(12)
C12 C15 1.528(14)
C12 C14 1.533(13)
C12 C13 1.541(12)
C16 C20 1.425(12)
C16 C17 1.439(14)
C16 C21 1.465(14)
C17 C18 1.470(15)
C17 C22 1.489(12)
C18 C19 1.414(15)
C18 C23 1.488(17)
C19 C20 1.416(16)
C19 C24 1.512(13)
C20 C25 1.481(14)
C27 C28 1.356(14)
C27 C32 1.404(15)
C28 C29 1.414(13)
C29 C30 1.356(18)
C30 C31 1.38(2)
C31 C32 1.415(15)

loop_
_geom_torsion_atom_site_label_1
_geom_torsion_atom_site_label_2
_geom_torsion_atom_site_label_3
_geom_torsion_atom_site_label_4
_geom_torsion
N1 Zr1 Ir1 C20 30.3(5)
C26 Zr1 Ir1 C20 142.8(6)
C1 Zr1 Ir1 C20 -61.4(6)
C2 Zr1 Ir1 C20 -67.2(5)
C5 Zr1 Ir1 C20 -114.1(6)
C3 Zr1 Ir1 C20 -98.0(5)
C4 Zr1 Ir1 C20 -123.2(5)
Si1 Zr1 Ir1 C20 -3.5(5)
N1 Zr1 Ir1 C17 -120.2(7)
C26 Zr1 Ir1 C17 -7.7(7)
C1 Zr1 Ir1 C17 148.2(7)
C2 Zr1 Ir1 C17 142.3(7)
C5 Zr1 Ir1 C17 95.4(7)
C3 Zr1 Ir1 C17 111.5(7)
C4 Zr1 Ir1 C17 86.3(7)
Si1 Zr1 Ir1 C17 -154.0(6)
N1 Zr1 Ir1 C19 95.3(7)
C26 Zr1 Ir1 C19 -152.2(7)
C1 Zr1 Ir1 C19 3.6(7)
C2 Zr1 Ir1 C19 -2.2(7)
C5 Zr1 Ir1 C19 -49.1(7)
C3 Zr1 Ir1 C19 -33.0(7)
C4 Zr1 Ir1 C19 -58.2(7)
Si1 Zr1 Ir1 C19 61.5(6)
N1 Zr1 Ir1 C18 161.8(7)
C26 Zr1 Ir1 C18 -85.7(7)
C1 Zr1 Ir1 C18 70.1(7)
C2 Zr1 Ir1 C18 64.3(7)
C5 Zr1 Ir1 C18 17.4(7)
C3 Zr1 Ir1 C18 33.5(7)
C4 Zr1 Ir1 C18 8.3(7)
Si1 Zr1 Ir1 C18 128.0(7)
N1 Zr1 Ir1 C16 -40.9(5)
C26 Zr1 Ir1 C16 71.6(6)
C1 Zr1 Ir1 C16 -132.6(6)
C2 Zr1 Ir1 C16 -138.4(5)
C5 Zr1 Ir1 C16 174.7(6)
C3 Zr1 Ir1 C16 -169.2(5)
C4 Zr1 Ir1 C16 165.5(5)
Si1 Zr1 Ir1 C16 -74.7(5)
C26 Zr1 Si1 N1 -81.8(4)
C1 Zr1 Si1 N1 174.2(5)
C2 Zr1 Si1 N1 142.1(4)
C5 Zr1 Si1 N1 -155.7(4)
C3 Zr1 Si1 N1 157.6(4)
C4 Zr1 Si1 N1 -170.6(4)
Ir1 Zr1 Si1 N1 62.9(4)
N1 Zr1 Si1 C10 -83.9(6)
C26 Zr1 Si1 C10 -165.6(6)
C1 Zr1 Si1 C10 90.4(6)
C2 Zr1 Si1 C10 58.2(5)
C5 Zr1 Si1 C10 120.5(5)
C3 Zr1 Si1 C10 73.8(5)
C4 Zr1 Si1 C10 105.6(5)
Ir1 Zr1 Si1 C10 -21.0(5)
N1 Zr1 Si1 C1 -174.2(5)
C26 Zr1 Si1 C1 104.0(4)
C2 Zr1 Si1 C1 -32.1(4)
C5 Zr1 Si1 C1 30.1(4)
C3 Zr1 Si1 C1 -16.6(4)
C4 Zr1 Si1 C1 15.2(4)
Ir1 Zr1 Si1 C1 -111.4(3)
N1 Zr1 Si1 C11 90.9(6)
C26 Zr1 Si1 C11 9.2(6)
C1 Zr1 Si1 C11 -94.9(6)
C2 Zr1 Si1 C11 -127.0(5)
C5 Zr1 Si1 C11 -64.8(5)
C3 Zr1 Si1 C11 -111.5(5)
C4 Zr1 Si1 C11 -79.6(5)
Ir1 Zr1 Si1 C11 153.8(5)
C10 Si1 N1 C12 -51.9(9)
C1 Si1 N1 C12 -171.4(7)
C11 Si1 N1 C12 70.6(9)
Zr1 Si1 N1 C12 -176.1(9)
C10 Si1 N1 Zr1 124.2(5)
C1 Si1 N1 Zr1 4.6(4)
C11 Si1 N1 Zr1 -113.3(5)
C26 Zr1 N1 C12 -75.6(8)
C1 Zr1 N1 C12 171.8(9)
C2 Zr1 N1 C12 142.5(8)
C5 Zr1 N1 C12 -162.9(8)
C3 Zr1 N1 C12 148.7(8)
C4 Zr1 N1 C12 -172.9(7)
Ir1 Zr1 N1 C12 37.3(8)
Si1 Zr1 N1 C12 175.6(10)
C26 Zr1 N1 Si1 108.8(4)
C1 Zr1 N1 Si1 -3.8(3)
C2 Zr1 N1 Si1 -33.1(4)
C5 Zr1 N1 Si1 21.6(4)
C3 Zr1 N1 Si1 -26.9(5)
C4 Zr1 N1 Si1 11.6(5)
Ir1 Zr1 N1 Si1 -138.2(2)
N1 Si1 C1 C5 -77.8(8)
C10 Si1 C1 C5 161.0(8)
C11 Si1 C1 C5 41.4(9)
Zr1 Si1 C1 C5 -73.9(7)
N1 Si1 C1 C2 67.2(7)
C10 Si1 C1 C2 -54.0(8)
C11 Si1 C1 C2 -173.5(7)
Zr1 Si1 C1 C2 71.1(6)
N1 Si1 C1 Zr1 -3.9(3)
C10 Si1 C1 Zr1 -125.1(4)
C11 Si1 C1 Zr1 115.4(4)
N1 Zr1 C1 C5 129.3(6)
C26 Zr1 C1 C5 32.8(6)
C2 Zr1 C1 C5 -111.0(8)
C3 Zr1 C1 C5 -74.5(6)
C4 Zr1 C1 C5 -35.4(5)
Ir1 Zr1 C1 C5 -121.1(5)
Si1 Zr1 C1 C5 125.8(7)
N1 Zr1 C1 C2 -119.7(6)
C26 Zr1 C1 C2 143.9(5)
C5 Zr1 C1 C2 111.0(8)
C3 Zr1 C1 C2 36.5(5)
C4 Zr1 C1 C2 75.6(6)
Ir1 Zr1 C1 C2 -10.1(7)
Si1 Zr1 C1 C2 -123.1(6)
N1 Zr1 C1 Si1 3.4(3)
C26 Zr1 C1 Si1 -93.0(4)
C2 Zr1 C1 Si1 123.1(6)
C5 Zr1 C1 Si1 -125.8(7)
C3 Zr1 C1 Si1 159.6(5)
C4 Zr1 C1 Si1 -161.3(5)
Ir1 Zr1 C1 Si1 113.0(3)
C5 C1 C2 C3 1.2(10)
Si1 C1 C2 C3 -149.4(6)
Zr1 C1 C2 C3 -70.3(6)
C5 C1 C2 C6 -177.8(9)
Si1 C1 C2 C6 31.7(13)
Zr1 C1 C2 C6 110.8(10)
C5 C1 C2 Zr1 71.5(6)
Si1 C1 C2 Zr1 -79.1(5)
N1 Zr1 C2 C3 170.2(5)
C26 Zr1 C2 C3 58.6(8)
C1 Zr1 C2 C3 114.4(8)
C5 Zr1 C2 C3 75.4(6)
C4 Zr1 C2 C3 35.6(5)
Ir1 Zr1 C2 C3 -72.7(5)
Si1 Zr1 C2 C3 150.0(6)
N1 Zr1 C2 C1 55.8(5)
C26 Zr1 C2 C1 -55.7(8)
C5 Zr1 C2 C1 -39.0(5)
C3 Zr1 C2 C1 -114.4(8)
C4 Zr1 C2 C1 -78.8(6)
Ir1 Zr1 C2 C1 173.0(5)
Si1 Zr1 C2 C1 35.6(4)
N1 Zr1 C2 C6 -67.1(7)
C26 Zr1 C2 C6 -178.6(6)
C1 Zr1 C2 C6 -122.9(10)
C5 Zr1 C2 C6 -161.9(9)
C3 Zr1 C2 C6 122.8(10)
C4 Zr1 C2 C6 158.3(9)
Ir1 Zr1 C2 C6 50.1(7)
Si1 Zr1 C2 C6 -87.3(7)
C1 C2 C3 C4 0.7(10)
C6 C2 C3 C4 179.7(8)
Zr1 C2 C3 C4 -64.7(6)
C1 C2 C3 C7 -174.2(8)
C6 C2 C3 C7 4.8(15)
Zr1 C2 C3 C7 120.4(9)
C1 C2 C3 Zr1 65.4(6)
C6 C2 C3 Zr1 -115.6(9)
N1 Zr1 C3 C2 -11.7(6)
C26 Zr1 C3 C2 -141.5(5)
C1 Zr1 C3 C2 -38.8(5)
C5 Zr1 C3 C2 -80.3(6)
C4 Zr1 C3 C2 -116.9(8)
Ir1 Zr1 C3 C2 111.6(5)
Si1 Zr1 C3 C2 -26.4(5)
N1 Zr1 C3 C4 105.2(5)
C26 Zr1 C3 C4 -24.6(6)
C1 Zr1 C3 C4 78.1(5)
C2 Zr1 C3 C4 116.9(8)
C5 Zr1 C3 C4 36.6(5)
Ir1 Zr1 C3 C4 -131.6(5)
Si1 Zr1 C3 C4 90.5(5)
N1 Zr1 C3 C7 -132.5(7)
C26 Zr1 C3 C7 97.7(8)
C1 Zr1 C3 C7 -159.6(9)
C2 Zr1 C3 C7 -120.8(10)
C5 Zr1 C3 C7 159.0(9)
C4 Zr1 C3 C7 122.4(10)
Ir1 Zr1 C3 C7 -9.2(8)
Si1 Zr1 C3 C7 -147.2(8)
C2 C3 C4 C5 -2.4(10)
C7 C3 C4 C5 172.6(8)
Zr1 C3 C4 C5 -63.7(6)
C2 C3 C4 C8 -176.7(8)
C7 C3 C4 C8 -1.6(14)
Zr1 C3 C4 C8 122.1(9)
C2 C3 C4 Zr1 61.3(6)
C7 C3 C4 Zr1 -123.7(9)
N1 Zr1 C4 C5 19.0(6)
C26 Zr1 C4 C5 -85.8(5)
C1 Zr1 C4 C5 36.9(5)
C2 Zr1 C4 C5 79.5(5)
C3 Zr1 C4 C5 115.8(7)
Ir1 Zr1 C4 C5 169.8(4)
Si1 Zr1 C4 C5 25.5(5)
N1 Zr1 C4 C3 -96.8(6)
C26 Zr1 C4 C3 158.3(5)
C1 Zr1 C4 C3 -78.9(5)
C2 Zr1 C4 C3 -36.3(5)
C5 Zr1 C4 C3 -115.8(7)
Ir1 Zr1 C4 C3 54.0(5)
Si1 Zr1 C4 C3 -90.4(5)
N1 Zr1 C4 C8 141.7(7)
C26 Zr1 C4 C8 36.9(8)
C1 Zr1 C4 C8 159.6(9)
C2 Zr1 C4 C8 -157.7(9)
C5 Zr1 C4 C8 122.7(10)
C3 Zr1 C4 C8 -121.4(10)
Ir1 Zr1 C4 C8 -67.5(8)
Si1 Zr1 C4 C8 148.2(8)
C3 C4 C5 C1 3.2(10)
C8 C4 C5 C1 177.3(8)
Zr1 C4 C5 C1 -62.1(6)
C3 C4 C5 C9 -173.2(9)
C8 C4 C5 C9 0.9(15)
Zr1 C4 C5 C9 121.5(9)
C3 C4 C5 Zr1 65.3(6)
C8 C4 C5 Zr1 -120.7(9)
C2 C1 C5 C4 -2.7(10)
Si1 C1 C5 C4 146.7(7)
Zr1 C1 C5 C4 66.7(7)
C2 C1 C5 C9 173.6(9)
Si1 C1 C5 C9 -37.0(13)
Zr1 C1 C5 C9 -116.9(9)
C2 C1 C5 Zr1 -69.4(6)
Si1 C1 C5 Zr1 80.0(6)
N1 Zr1 C5 C4 -164.5(5)
C26 Zr1 C5 C4 92.6(5)
C1 Zr1 C5 C4 -116.8(8)
C2 Zr1 C5 C4 -76.6(5)
C3 Zr1 C5 C4 -36.3(5)
Ir1 Zr1 C5 C4 -16.0(7)
Si1 Zr1 C5 C4 -151.1(5)
N1 Zr1 C5 C1 -47.7(6)
C26 Zr1 C5 C1 -150.5(6)
C2 Zr1 C5 C1 40.2(5)
C3 Zr1 C5 C1 80.5(6)
C4 Zr1 C5 C1 116.8(8)
Ir1 Zr1 C5 C1 100.8(6)
Si1 Zr1 C5 C1 -34.3(5)
N1 Zr1 C5 C9 72.6(8)
C26 Zr1 C5 C9 -30.2(8)
C1 Zr1 C5 C9 120.3(10)
C2 Zr1 C5 C9 160.5(9)
C3 Zr1 C5 C9 -159.2(9)
C4 Zr1 C5 C9 -122.9(10)
Ir1 Zr1 C5 C9 -138.9(6)
Si1 Zr1 C5 C9 86.0(7)
Si1 N1 C12 C15 -41.5(11)
Zr1 N1 C12 C15 143.6(7)
Si1 N1 C12 C14 82.1(10)
Zr1 N1 C12 C14 -92.7(9)
Si1 N1 C12 C13 -158.7(7)
Zr1 N1 C12 C13 26.4(12)
C17 Ir1 C16 C20 -119.0(9)
C19 Ir1 C16 C20 -37.1(6)
C18 Ir1 C16 C20 -79.0(7)
Zr1 Ir1 C16 C20 114.8(6)
C20 Ir1 C16 C17 119.0(9)
C19 Ir1 C16 C17 81.9(7)
C18 Ir1 C16 C17 40.0(6)
Zr1 Ir1 C16 C17 -126.3(6)
C20 Ir1 C16 C21 -118.6(12)
C17 Ir1 C16 C21 122.5(11)
C19 Ir1 C16 C21 -155.6(11)
C18 Ir1 C16 C21 162.4(11)
Zr1 Ir1 C16 C21 -3.8(13)
C20 C16 C17 C18 -3.2(10)
C21 C16 C17 C18 174.8(10)
Ir1 C16 C17 C18 -63.6(6)
C20 C16 C17 C22 -177.3(9)
C21 C16 C17 C22 0.7(16)
Ir1 C16 C17 C22 122.3(10)
C20 C16 C17 Ir1 60.4(6)
C21 C16 C17 Ir1 -121.6(10)
C20 Ir1 C17 C16 -36.5(6)
C19 Ir1 C17 C16 -78.3(7)
C18 Ir1 C17 C16 -114.1(9)
Zr1 Ir1 C17 C16 124.8(6)
C20 Ir1 C17 C18 77.6(7)
C19 Ir1 C17 C18 35.8(7)
C16 Ir1 C17 C18 114.1(9)
Zr1 Ir1 C17 C18 -121.1(7)
C20 Ir1 C17 C22 -157.5(13)
C19 Ir1 C17 C22 160.7(13)
C18 Ir1 C17 C22 124.9(15)
C16 Ir1 C17 C22 -121.0(14)
Zr1 Ir1 C17 C22 3.8(16)
C16 C17 C18 C19 3.2(11)
C22 C17 C18 C19 177.0(9)
Ir1 C17 C18 C19 -60.9(7)
C16 C17 C18 C23 -177.3(11)
C22 C17 C18 C23 -3.4(17)
Ir1 C17 C18 C23 118.7(11)
C16 C17 C18 Ir1 64.0(6)
C22 C17 C18 Ir1 -122.1(10)
C20 Ir1 C18 C19 37.7(6)
C17 Ir1 C18 C19 119.3(10)
C16 Ir1 C18 C19 80.2(7)
Zr1 Ir1 C18 C19 -112.7(7)
C20 Ir1 C18 C17 -81.6(6)
C19 Ir1 C18 C17 -119.3(10)
C16 Ir1 C18 C17 -39.0(6)
Zr1 Ir1 C18 C17 128.1(6)
C20 Ir1 C18 C23 161.9(14)
C17 Ir1 C18 C23 -116.6(16)
C19 Ir1 C18 C23 124.1(16)
C16 Ir1 C18 C23 -155.6(14)
Zr1 Ir1 C18 C23 11.5(17)
C17 C18 C19 C20 -1.9(11)
C23 C18 C19 C20 178.6(12)
Ir1 C18 C19 C20 -62.2(7)
C17 C18 C19 C24 -176.2(9)
C23 C18 C19 C24 4.3(18)
Ir1 C18 C19 C24 123.5(11)
C17 C18 C19 Ir1 60.3(7)
C23 C18 C19 Ir1 -119.2(12)
C20 Ir1 C19 C18 -117.0(9)
C17 Ir1 C19 C18 -37.3(7)
C16 Ir1 C19 C18 -79.8(7)
Zr1 Ir1 C19 C18 123.7(6)
C17 Ir1 C19 C20 79.6(6)
C18 Ir1 C19 C20 117.0(9)
C16 Ir1 C19 C20 37.2(6)
Zr1 Ir1 C19 C20 -119.3(6)
C20 Ir1 C19 C24 120.7(16)
C17 Ir1 C19 C24 -159.7(15)
C18 Ir1 C19 C24 -122.4(17)
C16 Ir1 C19 C24 157.9(15)
Zr1 Ir1 C19 C24 1.4(17)
C18 C19 C20 C16 -0.1(11)
C24 C19 C20 C16 174.2(9)
Ir1 C19 C20 C16 -62.8(7)
C18 C19 C20 C25 -173.5(9)
C24 C19 C20 C25 0.8(16)
Ir1 C19 C20 C25 123.8(10)
C18 C19 C20 Ir1 62.7(7)
C24 C19 C20 Ir1 -123.0(10)
C17 C16 C20 C19 2.2(11)
C21 C16 C20 C19 -175.9(10)
Ir1 C16 C20 C19 62.6(7)
C17 C16 C20 C25 175.2(10)
C21 C16 C20 C25 -2.9(16)
Ir1 C16 C20 C25 -124.4(11)
C17 C16 C20 Ir1 -60.4(6)
C21 C16 C20 Ir1 121.5(10)
C17 Ir1 C20 C19 -81.2(7)
C18 Ir1 C20 C19 -37.5(6)
C16 Ir1 C20 C19 -118.0(9)
Zr1 Ir1 C20 C19 114.9(7)
C17 Ir1 C20 C16 36.8(6)
C19 Ir1 C20 C16 118.0(9)
C18 Ir1 C20 C16 80.5(7)
Zr1 Ir1 C20 C16 -127.1(5)
C17 Ir1 C20 C25 160.9(12)
C19 Ir1 C20 C25 -117.9(13)
C18 Ir1 C20 C25 -155.4(12)
C16 Ir1 C20 C25 124.1(14)
Zr1 Ir1 C20 C25 -3.0(14)
C27 S1 C26 Zr1 177.8(5)
N1 Zr1 C26 S1 -17.4(6)
C1 Zr1 C26 S1 58.8(6)
C2 Zr1 C26 S1 89.8(7)
C5 Zr1 C26 S1 76.2(6)
C3 Zr1 C26 S1 121.0(5)
C4 Zr1 C26 S1 108.3(6)
Ir1 Zr1 C26 S1 -139.1(5)
Si1 Zr1 C26 S1 17.3(6)
C26 S1 C27 C28 -3.7(11)
C26 S1 C27 C32 175.3(8)
C32 C27 C28 C29 3.3(16)
S1 C27 C28 C29 -177.6(8)
C27 C28 C29 C30 -2.1(19)
C28 C29 C30 C31 0(2)
C29 C30 C31 C32 1(2)
C28 C27 C32 C31 -2.6(17)
S1 C27 C32 C31 178.3(9)
C30 C31 C32 C27 1(2)
